data_1525808
loop_
_publ_author_name
'Chung, S.J.'
'Hahn, T.'

_publ_section_title
;
 Tetrahedral-framework structures of (N H4) Li Be F4 and Cs Li Be F4
;
_journal_name_full 'Materials Research Bulletin'
_journal_page_first 1209
_journal_page_last 1218
_journal_volume 7
_journal_year 1972
_chemical_formula_sum 'Be Cs F4 Li'
_chemical_name_systematic 'Cs Li (Be F4)'
_space_group_IT_number 14
_symmetry_space_group_name_Hall '-P 2n'
_symmetry_space_group_name_H-M 'P 1 1 21/n'
_cell_angle_alpha 90
_cell_angle_beta 90
_cell_angle_gamma 89.75
_cell_formula_units_Z 4
_cell_length_a 9.306
_cell_length_b 5.383
_cell_length_c 8.738
_cell_volume 437.719
_citation_journal_id_ASTM MRBUAC
_cod_data_source_file Chung_MRBUAC_1972_1957.cif
_cod_data_source_block Be1Cs1F4Li1
_cod_original_cell_volume 437.7189
_cod_original_sg_symbol_Hall '-P 2ybc (z,x-z,y)'
_cod_original_formula_sum 'Be1 Cs1 F4 Li1'
_cod_database_code 1525808

loop_
_symmetry_equiv_pos_as_xyz
x,y,z
-x+1/2,-y+1/2,z+1/2
-x,-y,-z
x-1/2,y-1/2,-z-1/2

loop_
_atom_site_label
_atom_site_type_symbol
_atom_site_fract_x
_atom_site_fract_y
_atom_site_fract_z
_atom_site_occupancy
_atom_site_U_iso_or_equiv
Be1 Be+2 0.417 0.7453 0.7019 1 0.0
F3 F-1 0.5278 0.5495 0.7591 1 0.0
F1 F-1 0.583 0.2482 0.4737 1 0.0
Cs1 Cs+1 0.2237 0.2531 0.502 1 0.0
F2 F-1 0.9601 0.5031 0.7356 1 0.0
F4 F-1 0.2667 0.6728 0.7586 1 0.0
Li1 Li+1 0.4173 0.7547 0.3181 1 0.0
